data_4079821
loop_
_publ_author_name
'Shavaleev, Nail M.'
'Monti, Filippo'
'Scopelliti, Rosario'
'Baschieri, Andrea'
'Sambri, Letizia'
'Armaroli, Nicola'
'Gr\"atzel, Michael'
'Nazeeruddin, Mohammad K.'

_publ_section_title
;
 Extreme Tuning of Redox and Optical Properties of Cationic Cyclometalated
 Iridium(III) Isocyanide Complexes
;
_journal_issue 2
_journal_name_full Organometallics
_journal_page_first 460
_journal_paper_doi 10.1021/om300894m
_journal_volume 32
_journal_year 2013
_chemical_formula_moiety 'C28 H28 F4 Ir N6, C F3 O3 S'
_chemical_formula_sum 'C29 H28 F7 Ir N6 O3 S'
_chemical_formula_weight 865.83
_space_group_IT_number 14
_symmetry_cell_setting monoclinic
_symmetry_space_group_name_Hall '-P 2ybc'
_symmetry_space_group_name_H-M 'P 1 21/c 1'
_atom_sites_solution_hydrogens geom
_atom_sites_solution_primary direct
_atom_sites_solution_secondary difmap
_audit_creation_method SHELXL-97
_audit_update_record
;
2012-05-24 # Formatted by publCIF
;
_cell_angle_alpha 90.00
_cell_angle_beta 98.796(14)
_cell_angle_gamma 90.00
_cell_formula_units_Z 4
_cell_length_a 9.7683(19)
_cell_length_b 16.1528(19)
_cell_length_c 21.538(4)
_cell_measurement_reflns_used 230
_cell_measurement_temperature 100(2)
_cell_measurement_theta_max 22
_cell_measurement_theta_min 3
_cell_volume 3358.4(10)
_computing_cell_refinement 'Dirax/lsq (Duisenberg & Schreurs, 1989-2000)'
_computing_data_collection 'Collect (Bruker AXS BV, 1997-2004)'
_computing_data_reduction 'EvalCCD (Duisenberg & Schreurs, 1990-2000)'
_computing_molecular_graphics 'Bruker SHELXTL'
_computing_publication_material 'Bruker SHELXTL'
_computing_structure_refinement 'SHELXL-97 (Sheldrick, 1997)'
_computing_structure_solution 'SHELXS-97 (Sheldrick, 1990)'
_diffrn_ambient_temperature 100(2)
_diffrn_measured_fraction_theta_full 0.982
_diffrn_measured_fraction_theta_max 0.982
_diffrn_measurement_device_type 'Bruker APEX II CCD'
_diffrn_measurement_method 'phi and omega scans'
_diffrn_radiation_monochromator graphite
_diffrn_radiation_source 'fine-focus sealed tube'
_diffrn_radiation_type MoK\a
_diffrn_radiation_wavelength 0.71073
_diffrn_reflns_av_R_equivalents 0.0555
_diffrn_reflns_av_sigmaI/netI 0.0391
_diffrn_reflns_limit_h_max 13
_diffrn_reflns_limit_h_min -13
_diffrn_reflns_limit_k_max 22
_diffrn_reflns_limit_k_min -22
_diffrn_reflns_limit_l_max 30
_diffrn_reflns_limit_l_min -30
_diffrn_reflns_number 59903
_diffrn_reflns_theta_full 30.00
_diffrn_reflns_theta_max 30.00
_diffrn_reflns_theta_min 3.14
_exptl_absorpt_coefficient_mu 4.116
_exptl_absorpt_correction_T_max 0.7460
_exptl_absorpt_correction_T_min 0.5176
_exptl_absorpt_correction_type multi-scan
_exptl_absorpt_process_details 'SADABS 2008, Bruker AXS, 2008'
_exptl_crystal_colour colourless
_exptl_crystal_density_diffrn 1.712
_exptl_crystal_density_method 'not measured'
_exptl_crystal_description prismatic
_exptl_crystal_F_000 1696
_exptl_crystal_size_max 0.41
_exptl_crystal_size_mid 0.36
_exptl_crystal_size_min 0.30
_refine_diff_density_max 1.526
_refine_diff_density_min -1.564
_refine_diff_density_rms 0.152
_refine_ls_extinction_method none
_refine_ls_goodness_of_fit_ref 1.112
_refine_ls_hydrogen_treatment constr
_refine_ls_matrix_type full
_refine_ls_number_parameters 430
_refine_ls_number_reflns 9630
_refine_ls_number_restraints 0
_refine_ls_restrained_S_all 1.112
_refine_ls_R_factor_all 0.0519
_refine_ls_R_factor_gt 0.0317
_refine_ls_shift/su_max 0.001
_refine_ls_shift/su_mean 0.000
_refine_ls_structure_factor_coef Fsqd
_refine_ls_weighting_details 'calc w=1/[\s^2^(Fo^2^)+(0.0235P)^2^+6.6402P] where P=(Fo^2^+2Fc^2^)/3'
_refine_ls_weighting_scheme calc
_refine_ls_wR_factor_gt 0.0632
_refine_ls_wR_factor_ref 0.0722
_reflns_number_gt 7704
_reflns_number_total 9630
_reflns_threshold_expression >2sigma(I)
_cod_data_source_file om300894m_si_002.cif
_cod_data_source_block 3
_cod_original_cell_volume 3358.5(10)
_cod_original_sg_symbol_H-M 'P 21/c'
_cod_database_code 4079821

loop_
_symmetry_equiv_pos_as_xyz
'x, y, z'
'-x, y+1/2, -z+1/2'
'-x, -y, -z'
'x, -y-1/2, z-1/2'

loop_
_atom_site_label
_atom_site_type_symbol
_atom_site_fract_x
_atom_site_fract_y
_atom_site_fract_z
_atom_site_U_iso_or_equiv
_atom_site_adp_type
_atom_site_occupancy
_atom_site_symmetry_multiplicity
_atom_site_calc_flag
_atom_site_refinement_flags
Ir1 Ir 0.411210(14) 0.237592(8) 0.402312(6) 0.01468(4) Uani 1 1 d .
F1 F 0.2159(3) 0.50915(15) 0.49169(12) 0.0386(6) Uani 1 1 d .
F2 F -0.0476(3) 0.27107(18) 0.51955(11) 0.0403(6) Uani 1 1 d .
F3 F 0.7477(3) 0.31314(16) 0.62293(11) 0.0401(6) Uani 1 1 d .
F4 F 0.4910(3) 0.06416(15) 0.61177(11) 0.0360(6) Uani 1 1 d .
N1 N 0.4670(3) 0.35834(18) 0.39610(14) 0.0205(6) Uani 1 1 d .
N2 N 0.3882(3) 0.41409(18) 0.42382(14) 0.0223(6) Uani 1 1 d .
N3 N 0.3825(3) 0.09812(18) 0.48432(14) 0.0207(6) Uani 1 1 d .
N4 N 0.3430(3) 0.12361(18) 0.42315(14) 0.0196(6) Uani 1 1 d .
N5 N 0.6709(3) 0.16096(18) 0.35040(14) 0.0199(6) Uani 1 1 d .
N6 N 0.2566(3) 0.24970(17) 0.26129(13) 0.0190(6) Uani 1 1 d .
C1 C 0.5561(4) 0.4025(2) 0.36896(19) 0.0277(8) Uani 1 1 d .
H1 H 0.6234 0.3799 0.3463 0.033 Uiso 1 1 calc R
C2 C 0.5368(5) 0.4870(3) 0.3785(2) 0.0383(10) Uani 1 1 d .
H2 H 0.5872 0.5315 0.3641 0.046 Uiso 1 1 calc R
C3 C 0.4300(5) 0.4924(2) 0.4129(2) 0.0353(10) Uani 1 1 d .
H3 H 0.3919 0.5420 0.4267 0.042 Uiso 1 1 calc R
C4 C 0.2785(4) 0.3797(2) 0.45150(15) 0.0208(7) Uani 1 1 d .
C5 C 0.1932(4) 0.4262(2) 0.48423(17) 0.0265(8) Uani 1 1 d .
C6 C 0.0841(4) 0.3907(3) 0.50852(18) 0.0312(9) Uani 1 1 d .
H6 H 0.0265 0.4225 0.5312 0.037 Uiso 1 1 calc R
C7 C 0.0625(4) 0.3072(3) 0.49846(17) 0.0268(8) Uani 1 1 d .
C8 C 0.1483(4) 0.2579(2) 0.46782(15) 0.0219(7) Uani 1 1 d .
H8 H 0.1316 0.2002 0.4633 0.026 Uiso 1 1 calc R
C9 C 0.2585(4) 0.2938(2) 0.44387(15) 0.0172(6) Uani 1 1 d .
C10 C 0.5125(4) 0.2247(2) 0.49281(14) 0.0178(7) Uani 1 1 d .
C11 C 0.6065(4) 0.2784(2) 0.52784(17) 0.0235(8) Uani 1 1 d .
H11 H 0.6353 0.3276 0.5095 0.028 Uiso 1 1 calc R
C12 C 0.6573(4) 0.2587(3) 0.58972(18) 0.0290(9) Uani 1 1 d .
C13 C 0.6220(4) 0.1880(3) 0.61954(17) 0.0301(9) Uani 1 1 d .
H13 H 0.6594 0.1763 0.6620 0.036 Uiso 1 1 calc R
C14 C 0.5294(4) 0.1352(2) 0.58440(17) 0.0265(8) Uani 1 1 d .
C15 C 0.4759(4) 0.1521(2) 0.52252(15) 0.0211(7) Uani 1 1 d .
C16 C 0.3186(5) 0.0254(2) 0.4934(2) 0.0299(9) Uani 1 1 d .
H16 H 0.3284 -0.0052 0.5315 0.036 Uiso 1 1 calc R
C17 C 0.2372(5) 0.0040(2) 0.4379(2) 0.0304(9) Uani 1 1 d .
H17 H 0.1799 -0.0436 0.4302 0.036 Uiso 1 1 calc R
C18 C 0.2560(4) 0.0665(2) 0.39528(18) 0.0234(8) Uani 1 1 d .
H18 H 0.2131 0.0681 0.3526 0.028 Uiso 1 1 calc R
C19 C 0.5764(4) 0.1891(2) 0.36856(16) 0.0189(7) Uani 1 1 d .
C20 C 0.7901(4) 0.1229(2) 0.32692(17) 0.0233(8) Uani 1 1 d .
C21 C 0.8517(5) 0.0582(2) 0.37476(19) 0.0283(9) Uani 1 1 d .
H21A H 0.8807 0.0849 0.4155 0.042 Uiso 1 1 calc R
H21B H 0.9322 0.0323 0.3605 0.042 Uiso 1 1 calc R
H21C H 0.7820 0.0158 0.3790 0.042 Uiso 1 1 calc R
C22 C 0.7338(6) 0.0828(3) 0.2638(2) 0.0470(13) Uani 1 1 d .
H22A H 0.6612 0.0430 0.2696 0.070 Uiso 1 1 calc R
H22B H 0.8091 0.0541 0.2474 0.070 Uiso 1 1 calc R
H22C H 0.6951 0.1257 0.2340 0.070 Uiso 1 1 calc R
C23 C 0.8940(5) 0.1907(3) 0.3209(3) 0.0447(13) Uani 1 1 d .
H23A H 0.8515 0.2325 0.2909 0.067 Uiso 1 1 calc R
H23B H 0.9752 0.1670 0.3058 0.067 Uiso 1 1 calc R
H23C H 0.9225 0.2166 0.3619 0.067 Uiso 1 1 calc R
C24 C 0.3048(4) 0.2445(2) 0.31311(15) 0.0171(6) Uani 1 1 d .
C25 C 0.2107(4) 0.2570(2) 0.19345(15) 0.0194(7) Uani 1 1 d .
C26 C 0.3042(4) 0.2010(2) 0.16127(17) 0.0267(8) Uani 1 1 d .
H26A H 0.4008 0.2183 0.1730 0.040 Uiso 1 1 calc R
H26B H 0.2779 0.2051 0.1156 0.040 Uiso 1 1 calc R
H26C H 0.2938 0.1436 0.1745 0.040 Uiso 1 1 calc R
C27 C 0.0589(4) 0.2305(3) 0.17980(18) 0.0328(9) Uani 1 1 d .
H27A H 0.0503 0.1730 0.1934 0.049 Uiso 1 1 calc R
H27B H 0.0259 0.2348 0.1346 0.049 Uiso 1 1 calc R
H27C H 0.0032 0.2665 0.2027 0.049 Uiso 1 1 calc R
C28 C 0.2278(5) 0.3478(2) 0.17628(19) 0.0308(9) Uani 1 1 d .
H28A H 0.1694 0.3824 0.1989 0.046 Uiso 1 1 calc R
H28B H 0.2000 0.3551 0.1309 0.046 Uiso 1 1 calc R
H28C H 0.3250 0.3641 0.1879 0.046 Uiso 1 1 calc R
C29 C 0.0365(4) -0.0560(2) 0.16957(17) 0.0252(8) Uani 1 1 d .
F5 F -0.0439(3) -0.12204(16) 0.16981(13) 0.0480(7) Uani 1 1 d .
F6 F 0.1031(3) -0.0626(2) 0.12016(12) 0.0530(8) Uani 1 1 d .
F7 F -0.0466(3) 0.00995(17) 0.15903(13) 0.0475(7) Uani 1 1 d .
S1 S 0.15805(10) -0.04712(5) 0.24280(4) 0.02032(18) Uani 1 1 d .
O1 O 0.2414(3) -0.12097(18) 0.24142(13) 0.0350(7) Uani 1 1 d .
O2 O 0.0702(3) -0.0468(2) 0.29043(13) 0.0389(8) Uani 1 1 d .
O3 O 0.2295(4) 0.02912(19) 0.23544(15) 0.0460(9) Uani 1 1 d .

loop_
_atom_site_aniso_label
_atom_site_aniso_U_11
_atom_site_aniso_U_22
_atom_site_aniso_U_33
_atom_site_aniso_U_23
_atom_site_aniso_U_13
_atom_site_aniso_U_12
Ir1 0.01708(7) 0.01667(6) 0.01045(5) -0.00151(5) 0.00260(4) 0.00286(5)
F1 0.0476(16) 0.0286(13) 0.0384(14) -0.0118(10) 0.0031(12) 0.0174(11)
F2 0.0275(13) 0.0704(18) 0.0258(12) 0.0046(12) 0.0133(10) 0.0076(13)
F3 0.0383(15) 0.0508(16) 0.0261(12) -0.0189(11) -0.0112(11) 0.0101(12)
F4 0.0452(16) 0.0420(14) 0.0230(12) 0.0125(10) 0.0125(11) 0.0141(12)
N1 0.0234(16) 0.0213(15) 0.0172(14) -0.0016(11) 0.0045(12) 0.0037(12)
N2 0.0282(18) 0.0186(15) 0.0193(14) -0.0017(11) 0.0012(13) 0.0063(12)
N3 0.0257(17) 0.0209(15) 0.0167(14) 0.0028(11) 0.0065(12) 0.0048(12)
N4 0.0232(16) 0.0186(15) 0.0174(14) -0.0012(10) 0.0047(12) 0.0051(12)
N5 0.0243(16) 0.0201(15) 0.0166(13) -0.0019(11) 0.0072(12) 0.0009(12)
N6 0.0216(15) 0.0195(16) 0.0159(13) -0.0007(10) 0.0025(11) -0.0007(11)
C1 0.027(2) 0.031(2) 0.0266(19) 0.0011(15) 0.0086(16) -0.0035(16)
C2 0.043(3) 0.025(2) 0.048(3) 0.0048(18) 0.009(2) -0.0066(19)
C3 0.047(3) 0.0178(19) 0.040(2) -0.0009(16) 0.004(2) 0.0039(18)
C4 0.0239(19) 0.0255(18) 0.0118(15) -0.0020(12) -0.0010(13) 0.0082(14)
C5 0.031(2) 0.030(2) 0.0172(16) -0.0056(14) 0.0002(15) 0.0121(16)
C6 0.029(2) 0.047(3) 0.0172(17) -0.0034(16) 0.0027(16) 0.0212(18)
C7 0.0187(18) 0.049(3) 0.0133(16) 0.0045(15) 0.0051(14) 0.0082(17)
C8 0.0208(17) 0.033(2) 0.0120(14) 0.0006(13) 0.0035(12) 0.0023(15)
C9 0.0197(17) 0.0214(16) 0.0108(13) -0.0004(11) 0.0030(12) 0.0063(13)
C10 0.0174(16) 0.0256(18) 0.0101(13) -0.0017(12) 0.0010(12) 0.0080(13)
C11 0.0218(18) 0.029(2) 0.0187(16) -0.0057(13) -0.0012(14) 0.0091(15)
C12 0.026(2) 0.038(2) 0.0212(17) -0.0135(15) -0.0038(15) 0.0130(17)
C13 0.033(2) 0.043(2) 0.0126(15) -0.0016(15) 0.0003(15) 0.0219(18)
C14 0.035(2) 0.032(2) 0.0134(16) 0.0056(13) 0.0056(15) 0.0146(17)
C15 0.027(2) 0.0265(18) 0.0107(14) 0.0010(12) 0.0051(13) 0.0094(15)
C16 0.036(2) 0.0206(19) 0.037(2) 0.0066(15) 0.0185(19) 0.0053(16)
C17 0.030(2) 0.0211(19) 0.041(2) -0.0001(16) 0.0110(19) 0.0003(16)
C18 0.0228(19) 0.0217(18) 0.0262(18) -0.0060(14) 0.0054(15) -0.0013(14)
C19 0.0244(19) 0.0182(17) 0.0141(15) -0.0001(11) 0.0029(13) 0.0021(13)
C20 0.028(2) 0.0243(19) 0.0200(17) 0.0023(13) 0.0119(15) 0.0072(15)
C21 0.035(2) 0.0243(19) 0.028(2) 0.0075(15) 0.0142(17) 0.0084(16)
C22 0.062(4) 0.056(3) 0.026(2) -0.009(2) 0.016(2) 0.023(3)
C23 0.032(2) 0.037(3) 0.071(4) 0.026(2) 0.024(2) 0.0077(19)
C24 0.0188(16) 0.0170(16) 0.0165(14) -0.0024(11) 0.0056(12) 0.0018(12)
C25 0.0254(18) 0.0217(17) 0.0106(13) 0.0013(12) 0.0008(12) -0.0006(14)
C26 0.038(2) 0.0251(19) 0.0184(17) -0.0013(14) 0.0087(16) 0.0012(17)
C27 0.031(2) 0.046(2) 0.0200(17) -0.0015(16) -0.0013(16) -0.0029(19)
C28 0.044(3) 0.024(2) 0.026(2) 0.0068(15) 0.0113(18) 0.0016(17)
C29 0.031(2) 0.0245(19) 0.0194(17) -0.0024(13) 0.0015(15) 0.0044(16)
F5 0.0543(18) 0.0399(15) 0.0418(16) -0.0022(12) -0.0178(14) -0.0160(13)
F6 0.0479(18) 0.096(2) 0.0140(11) -0.0026(13) 0.0006(11) 0.0162(16)
F7 0.0507(17) 0.0447(16) 0.0417(16) -0.0003(12) -0.0104(13) 0.0191(13)
S1 0.0282(5) 0.0192(4) 0.0133(4) -0.0012(3) 0.0023(3) -0.0046(3)
O1 0.0443(19) 0.0394(17) 0.0184(13) -0.0016(11) -0.0042(13) 0.0120(14)
O2 0.0383(18) 0.060(2) 0.0202(14) -0.0110(13) 0.0106(13) -0.0059(15)
O3 0.060(2) 0.0347(17) 0.0389(18) 0.0095(13) -0.0065(16) -0.0240(16)

loop_
_atom_type_symbol
_atom_type_description
_atom_type_scat_dispersion_real
_atom_type_scat_dispersion_imag
_atom_type_scat_source
C C 0.0033 0.0016 'International Tables Vol C Tables 4.2.6.8 and 6.1.1.4'
H H 0.0000 0.0000 'International Tables Vol C Tables 4.2.6.8 and 6.1.1.4'
N N 0.0061 0.0033 'International Tables Vol C Tables 4.2.6.8 and 6.1.1.4'
O O 0.0106 0.0060 'International Tables Vol C Tables 4.2.6.8 and 6.1.1.4'
F F 0.0171 0.0103 'International Tables Vol C Tables 4.2.6.8 and 6.1.1.4'
S S 0.1246 0.1234 'International Tables Vol C Tables 4.2.6.8 and 6.1.1.4'
Ir Ir -1.4442 7.9887 'International Tables Vol C Tables 4.2.6.8 and 6.1.1.4'

loop_
_geom_angle_atom_site_label_1
_geom_angle_atom_site_label_2
_geom_angle_atom_site_label_3
_geom_angle
C19 Ir1 N4 92.00(13)
C19 Ir1 N1 96.37(13)
N4 Ir1 N1 169.54(11)
C19 Ir1 C24 90.13(13)
N4 Ir1 C24 96.94(13)
N1 Ir1 C24 89.33(12)
C19 Ir1 C10 90.38(13)
N4 Ir1 C10 79.94(13)
N1 Ir1 C10 93.70(13)
C24 Ir1 C10 176.85(14)
C19 Ir1 C9 173.67(14)
N4 Ir1 C9 91.14(13)
N1 Ir1 C9 79.94(13)
C24 Ir1 C9 94.95(13)
C10 Ir1 C9 84.75(13)
C1 N1 N2 106.6(3)
C1 N1 Ir1 138.1(3)
N2 N1 Ir1 115.1(2)
C3 N2 N1 109.3(3)
C3 N2 C4 134.7(3)
N1 N2 C4 115.7(3)
C16 N3 N4 109.2(3)
C16 N3 C15 135.4(3)
N4 N3 C15 115.4(3)
C18 N4 N3 106.8(3)
C18 N4 Ir1 137.4(3)
N3 N4 Ir1 115.4(2)
C19 N5 C20 178.6(4)
C24 N6 C25 173.6(4)
N1 C1 C2 110.3(4)
N1 C1 H1 124.8
C2 C1 H1 124.8
C3 C2 C1 105.8(4)
C3 C2 H2 127.1
C1 C2 H2 127.1
N2 C3 C2 107.9(4)
N2 C3 H3 126.0
C2 C3 H3 126.0
C5 C4 C9 120.6(4)
C5 C4 N2 123.5(3)
C9 C4 N2 116.0(3)
F1 C5 C6 118.9(3)
F1 C5 C4 119.4(4)
C6 C5 C4 121.6(4)
C7 C6 C5 117.1(3)
C7 C6 H6 121.5
C5 C6 H6 121.5
F2 C7 C6 118.5(3)
F2 C7 C8 118.5(4)
C6 C7 C8 123.0(4)
C9 C8 C7 119.6(4)
C9 C8 H8 120.2
C7 C8 H8 120.2
C8 C9 C4 118.0(3)
C8 C9 Ir1 129.0(3)
C4 C9 Ir1 112.8(3)
C11 C10 C15 117.6(3)
C11 C10 Ir1 129.1(3)
C15 C10 Ir1 113.3(2)
C12 C11 C10 119.1(4)
C12 C11 H11 120.5
C10 C11 H11 120.5
F3 C12 C13 118.4(3)
F3 C12 C11 117.6(4)
C13 C12 C11 124.0(4)
C12 C13 C14 116.4(3)
C12 C13 H13 121.8
C14 C13 H13 121.8
F4 C14 C13 118.8(3)
F4 C14 C15 119.5(4)
C13 C14 C15 121.7(4)
C14 C15 C10 121.2(4)
C14 C15 N3 123.3(3)
C10 C15 N3 115.5(3)
N3 C16 C17 108.1(4)
N3 C16 H16 126.0
C17 C16 H16 126.0
C16 C17 C18 105.8(4)
C16 C17 H17 127.1
C18 C17 H17 127.1
N4 C18 C17 110.1(4)
N4 C18 H18 124.9
C17 C18 H18 124.9
N5 C19 Ir1 178.8(3)
N5 C20 C23 107.7(3)
N5 C20 C21 107.8(3)
C23 C20 C21 110.7(4)
N5 C20 C22 106.6(3)
C23 C20 C22 112.6(4)
C21 C20 C22 111.2(3)
C20 C21 H21A 109.5
C20 C21 H21B 109.5
H21A C21 H21B 109.5
C20 C21 H21C 109.5
H21A C21 H21C 109.5
H21B C21 H21C 109.5
C20 C22 H22A 109.5
C20 C22 H22B 109.5
H22A C22 H22B 109.5
C20 C22 H22C 109.5
H22A C22 H22C 109.5
H22B C22 H22C 109.5
C20 C23 H23A 109.5
C20 C23 H23B 109.5
H23A C23 H23B 109.5
C20 C23 H23C 109.5
H23A C23 H23C 109.5
H23B C23 H23C 109.5
N6 C24 Ir1 173.7(3)
N6 C25 C26 107.0(3)
N6 C25 C28 106.9(3)
C26 C25 C28 111.4(3)
N6 C25 C27 108.0(3)
C26 C25 C27 112.1(3)
C28 C25 C27 111.2(3)
C25 C26 H26A 109.5
C25 C26 H26B 109.5
H26A C26 H26B 109.5
C25 C26 H26C 109.5
H26A C26 H26C 109.5
H26B C26 H26C 109.5
C25 C27 H27A 109.5
C25 C27 H27B 109.5
H27A C27 H27B 109.5
C25 C27 H27C 109.5
H27A C27 H27C 109.5
H27B C27 H27C 109.5
C25 C28 H28A 109.5
C25 C28 H28B 109.5
H28A C28 H28B 109.5
C25 C28 H28C 109.5
H28A C28 H28C 109.5
H28B C28 H28C 109.5
F5 C29 F6 107.5(3)
F5 C29 F7 107.3(4)
F6 C29 F7 106.6(3)
F5 C29 S1 111.5(3)
F6 C29 S1 111.3(3)
F7 C29 S1 112.4(3)
O2 S1 O3 115.5(2)
O2 S1 O1 114.7(2)
O3 S1 O1 114.9(2)
O2 S1 C29 103.69(19)
O3 S1 C29 103.56(19)
O1 S1 C29 102.14(17)

loop_
_geom_bond_atom_site_label_1
_geom_bond_atom_site_label_2
_geom_bond_distance
Ir1 C19 2.026(4)
Ir1 N4 2.031(3)
Ir1 N1 2.035(3)
Ir1 C24 2.043(3)
Ir1 C10 2.057(3)
Ir1 C9 2.064(3)
F1 C5 1.364(5)
F2 C7 1.361(5)
F3 C12 1.368(5)
F4 C14 1.369(5)
N1 C1 1.328(5)
N1 N2 1.379(4)
N2 C3 1.360(5)
N2 C4 1.417(5)
N3 C16 1.358(5)
N3 N4 1.378(4)
N3 C15 1.428(5)
N4 C18 1.334(5)
N5 C19 1.149(5)
N5 C20 1.473(5)
N6 C24 1.146(4)
N6 C25 1.466(4)
C1 C2 1.397(6)
C1 H1 0.9500
C2 C3 1.372(7)
C2 H2 0.9500
C3 H3 0.9500
C4 C5 1.391(5)
C4 C9 1.407(5)
C5 C6 1.381(6)
C6 C7 1.377(6)
C6 H6 0.9500
C7 C8 1.393(5)
C8 C9 1.389(5)
C8 H8 0.9500
C10 C11 1.397(5)
C10 C15 1.408(5)
C11 C12 1.386(5)
C11 H11 0.9500
C12 C13 1.379(6)
C13 C14 1.382(6)
C13 H13 0.9500
C14 C15 1.382(5)
C16 C17 1.375(6)
C16 H16 0.9500
C17 C18 1.395(6)
C17 H17 0.9500
C18 H18 0.9500
C20 C23 1.512(6)
C20 C21 1.525(5)
C20 C22 1.530(6)
C21 H21A 0.9800
C21 H21B 0.9800
C21 H21C 0.9800
C22 H22A 0.9800
C22 H22B 0.9800
C22 H22C 0.9800
C23 H23A 0.9800
C23 H23B 0.9800
C23 H23C 0.9800
C25 C26 1.525(5)
C25 C28 1.527(5)
C25 C27 1.528(6)
C26 H26A 0.9800
C26 H26B 0.9800
C26 H26C 0.9800
C27 H27A 0.9800
C27 H27B 0.9800
C27 H27C 0.9800
C28 H28A 0.9800
C28 H28B 0.9800
C28 H28C 0.9800
C29 F5 1.325(5)
C29 F6 1.333(5)
C29 F7 1.338(4)
C29 S1 1.829(4)
S1 O2 1.435(3)
S1 O3 1.436(3)
S1 O1 1.447(3)

loop_
_geom_torsion_atom_site_label_1
_geom_torsion_atom_site_label_2
_geom_torsion_atom_site_label_3
_geom_torsion_atom_site_label_4
_geom_torsion
C19 Ir1 N1 C1 14.0(4)
N4 Ir1 N1 C1 157.0(6)
C24 Ir1 N1 C1 -76.0(4)
C10 Ir1 N1 C1 104.8(4)
C9 Ir1 N1 C1 -171.2(4)
C19 Ir1 N1 N2 -171.1(2)
N4 Ir1 N1 N2 -28.2(8)
C24 Ir1 N1 N2 98.8(2)
C10 Ir1 N1 N2 -80.3(2)
C9 Ir1 N1 N2 3.7(2)
C1 N1 N2 C3 0.3(4)
Ir1 N1 N2 C3 -176.1(3)
C1 N1 N2 C4 175.3(3)
Ir1 N1 N2 C4 -1.1(4)
C16 N3 N4 C18 -0.2(4)
C15 N3 N4 C18 -179.5(3)
C16 N3 N4 Ir1 173.7(2)
C15 N3 N4 Ir1 -5.5(4)
C19 Ir1 N4 C18 -92.8(4)
N1 Ir1 N4 C18 124.0(7)
C24 Ir1 N4 C18 -2.4(4)
C10 Ir1 N4 C18 177.2(4)
C9 Ir1 N4 C18 92.7(4)
C19 Ir1 N4 N3 95.8(2)
N1 Ir1 N4 N3 -47.4(8)
C24 Ir1 N4 N3 -173.9(2)
C10 Ir1 N4 N3 5.7(2)
C9 Ir1 N4 N3 -78.7(2)
N2 N1 C1 C2 0.0(4)
Ir1 N1 C1 C2 175.1(3)
N1 C1 C2 C3 -0.3(5)
N1 N2 C3 C2 -0.5(5)
C4 N2 C3 C2 -174.1(4)
C1 C2 C3 N2 0.5(5)
C3 N2 C4 C5 -10.1(6)
N1 N2 C4 C5 176.6(3)
C3 N2 C4 C9 169.5(4)
N1 N2 C4 C9 -3.8(4)
C9 C4 C5 F1 179.2(3)
N2 C4 C5 F1 -1.2(5)
C9 C4 C5 C6 -2.1(5)
N2 C4 C5 C6 177.6(3)
F1 C5 C6 C7 178.2(3)
C4 C5 C6 C7 -0.5(6)
C5 C6 C7 F2 -177.3(3)
C5 C6 C7 C8 2.8(6)
F2 C7 C8 C9 177.7(3)
C6 C7 C8 C9 -2.4(5)
C7 C8 C9 C4 -0.3(5)
C7 C8 C9 Ir1 175.1(3)
C5 C4 C9 C8 2.4(5)
N2 C4 C9 C8 -177.2(3)
C5 C4 C9 Ir1 -173.6(3)
N2 C4 C9 Ir1 6.7(4)
N4 Ir1 C9 C8 -6.6(3)
N1 Ir1 C9 C8 178.9(3)
C24 Ir1 C9 C8 90.5(3)
C10 Ir1 C9 C8 -86.4(3)
N4 Ir1 C9 C4 168.9(2)
N1 Ir1 C9 C4 -5.6(2)
C24 Ir1 C9 C4 -94.0(2)
C10 Ir1 C9 C4 89.2(3)
C19 Ir1 C10 C11 85.2(3)
N4 Ir1 C10 C11 177.2(3)
N1 Ir1 C10 C11 -11.2(3)
C9 Ir1 C10 C11 -90.7(3)
C19 Ir1 C10 C15 -96.9(3)
N4 Ir1 C10 C15 -4.9(2)
N1 Ir1 C10 C15 166.7(3)
C9 Ir1 C10 C15 87.2(3)
C15 C10 C11 C12 -1.0(5)
Ir1 C10 C11 C12 176.8(3)
C10 C11 C12 F3 -179.1(3)
C10 C11 C12 C13 0.8(6)
F3 C12 C13 C14 179.4(3)
C11 C12 C13 C14 -0.6(6)
C12 C13 C14 F4 180.0(3)
C12 C13 C14 C15 0.5(6)
F4 C14 C15 C10 179.8(3)
C13 C14 C15 C10 -0.8(6)
F4 C14 C15 N3 -0.9(6)
C13 C14 C15 N3 178.5(3)
C11 C10 C15 C14 1.0(5)
Ir1 C10 C15 C14 -177.1(3)
C11 C10 C15 N3 -178.4(3)
Ir1 C10 C15 N3 3.5(4)
C16 N3 C15 C14 2.9(6)
N4 N3 C15 C14 -178.1(3)
C16 N3 C15 C10 -177.8(4)
N4 N3 C15 C10 1.2(4)
N4 N3 C16 C17 -0.1(4)
C15 N3 C16 C17 178.9(4)
N3 C16 C17 C18 0.4(5)
N3 N4 C18 C17 0.5(4)
Ir1 N4 C18 C17 -171.4(3)
C16 C17 C18 N4 -0.6(5)
F5 C29 S1 O2 -55.9(3)
F6 C29 S1 O2 -176.0(3)
F7 C29 S1 O2 64.6(3)
F5 C29 S1 O3 -176.8(3)
F6 C29 S1 O3 63.1(3)
F7 C29 S1 O3 -56.3(4)
F5 C29 S1 O1 63.6(3)
F6 C29 S1 O1 -56.5(3)
F7 C29 S1 O1 -175.9(3)
